data_7134650
loop_
_publ_author_name
'Ghosh, Suman'
'Rooj, Arnab'
'Deb, Shreya'
'Ganesh, Venkataraman'

_publ_section_title
;
 Cu<sup>(I)</sup>/Pd<sup>(0)</sup> cooperative catalysis enabled
 regioselective C(sp<sup>2</sup>)-carboboration of 1,3-diynes.
;
_journal_issue 56
_journal_name_full 'Chemical communications (Cambridge, England)'
_journal_page_first 10323
_journal_page_last 10326
_journal_paper_doi 10.1039/d5cc02545a
_journal_volume 61
_journal_year 2025
_chemical_formula_moiety 'C30 H21 N O'
_chemical_formula_sum 'C30 H21 N O'
_chemical_formula_weight 411.48
_chemical_name_systematic (E)-4-(2-(4-methoxyphenyl)-1,4-diphenylbut-1-en-3-yn-1-yl)benzonitrile
_space_group_crystal_system monoclinic
_space_group_IT_number 14
_space_group_name_Hall '-P 2ybc'
_space_group_name_H-M_alt 'P 1 21/c 1'
_atom_sites_solution_hydrogens geom
_audit_creation_date 2025-04-16
_audit_creation_method
;
Olex2 1.5-beta
(compiled 2021.11.18 svn.ra9532c28 for OlexSys, GUI svn.r6498)
;
_audit_update_record
;
2025-04-16 deposited with the CCDC.	2025-06-04 downloaded from the CCDC.
;
_cell_angle_alpha 90
_cell_angle_beta 110.326(6)
_cell_angle_gamma 90
_cell_formula_units_Z 4
_cell_length_a 9.762(2)
_cell_length_b 19.290(4)
_cell_length_c 13.150(3)
_cell_measurement_reflns_used 6851
_cell_measurement_temperature 301(2)
_cell_measurement_theta_max 22.18
_cell_measurement_theta_min 2.22
_cell_volume 2322.1(9)
_computing_cell_refinement 'SAINT V8.38A (Bruker, 2018)'
_computing_data_reduction 'SAINT V8.38A (Bruker, 2018)'
_computing_molecular_graphics 'Olex2 1.5-beta (Dolomanov et al., 2009)'
_computing_publication_material 'Olex2 1.5-beta (Dolomanov et al., 2009)'
_computing_structure_refinement 'XL  (Sheldrick, 2008)'
_computing_structure_solution 'SHELXT 2014/5 (Sheldrick, 2014)'
_diffrn_ambient_temperature 301.40
_diffrn_detector 'Bruker APEX2 area detector'
_diffrn_detector_area_resol_mean 7.9
_diffrn_detector_type 'CCD area detector'
_diffrn_measured_fraction_theta_full 0.999
_diffrn_measured_fraction_theta_max 0.999
_diffrn_measurement_device 'three-circle diffractometer'
_diffrn_measurement_device_type 'Bruker SMART APEX2 area detector'
_diffrn_measurement_method '\w and \f scans'
_diffrn_radiation_monochromator 'mirror optics'
_diffrn_radiation_probe x-ray
_diffrn_radiation_type MoK\a
_diffrn_radiation_wavelength 0.71073
_diffrn_reflns_av_R_equivalents 0.0997
_diffrn_reflns_av_unetI/netI 0.0438
_diffrn_reflns_Laue_measured_fraction_full 0.999
_diffrn_reflns_Laue_measured_fraction_max 0.999
_diffrn_reflns_limit_h_max 11
_diffrn_reflns_limit_h_min -11
_diffrn_reflns_limit_k_max 22
_diffrn_reflns_limit_k_min -22
_diffrn_reflns_limit_l_max 15
_diffrn_reflns_limit_l_min -15
_diffrn_reflns_number 55386
_diffrn_reflns_point_group_measured_fraction_full 0.999
_diffrn_reflns_point_group_measured_fraction_max 0.999
_diffrn_reflns_theta_full 24.992
_diffrn_reflns_theta_max 24.992
_diffrn_reflns_theta_min 1.960
_diffrn_source 'microfocus sealed X-ray tube'
_diffrn_source_current 1.4
_diffrn_source_power 0.07
_diffrn_source_type 'Incoatec I\ms'
_diffrn_source_voltage 50.0
_diffrn_standards_number 0
_exptl_absorpt_coefficient_mu 0.071
_exptl_absorpt_correction_T_max 0.7453
_exptl_absorpt_correction_T_min 0.6271
_exptl_absorpt_correction_type none
_exptl_absorpt_process_details
;
SADABS-2016/2 (Bruker,2016/2) was used for absorption correction.
wR2(int) was 0.1057 before and 0.0866 after correction.
The Ratio of minimum to maximum transmission is 0.8414.
The \l/2 correction factor is Not present.
;
_exptl_crystal_colour 'clear yellowish colourless'
_exptl_crystal_colour_lustre clear
_exptl_crystal_colour_modifier yellowish
_exptl_crystal_colour_primary colourless
_exptl_crystal_density_diffrn 1.177
_exptl_crystal_description needle
_exptl_crystal_F_000 864
_exptl_crystal_preparation 'borylation reaction'
_exptl_crystal_recrystallization_method 'slow evaporation'
_exptl_crystal_size_max 0.4
_exptl_crystal_size_mid 0.2
_exptl_crystal_size_min 0.2
_refine_diff_density_max 0.225
_refine_diff_density_min -0.133
_refine_diff_density_rms 0.034
_refine_ls_extinction_coef 0.030(3)
_refine_ls_extinction_expression Fc^*^=kFc[1+0.001xFc^2^\l^3^/sin(2\q)]^-1/4^
_refine_ls_extinction_method 'SHELXL-2018/3 (Sheldrick 2018)'
_refine_ls_goodness_of_fit_ref 1.080
_refine_ls_hydrogen_treatment constr
_refine_ls_matrix_type full
_refine_ls_number_parameters 291
_refine_ls_number_reflns 4088
_refine_ls_number_restraints 0
_refine_ls_restrained_S_all 1.080
_refine_ls_R_factor_all 0.0907
_refine_ls_R_factor_gt 0.0492
_refine_ls_shift/su_max 0.001
_refine_ls_shift/su_mean 0.000
_refine_ls_structure_factor_coef Fsqd
_refine_ls_weighting_details 'w=1/[\s^2^(Fo^2^)+(0.0769P)^2^+0.0794P] where P=(Fo^2^+2Fc^2^)/3'
_refine_ls_weighting_scheme calc
_refine_ls_wR_factor_gt 0.1320
_refine_ls_wR_factor_ref 0.1507
_reflns_Friedel_coverage 0.000
_reflns_number_gt 2581
_reflns_number_total 4088
_reflns_threshold_expression 'I > 2\s(I)'
_cod_data_source_file d5cc02545a2.cif
_cod_data_source_block gv_sg_605_0m_a
_cod_depositor_comments 'Adding full bibliography for 7134650.cif.'
_cod_original_cell_volume 2322.0(8)
_cod_database_code 7134650
_shelx_shelxl_version_number 2018/3
_shelx_space_group_comment
;
The symmetry employed for this shelxl refinement is uniquely defined
by the following loop, which should always be used as a source of
symmetry information in preference to the above space-group names.
They are only intended as comments.
;
_shelx_estimated_absorpt_t_max 0.986
_shelx_estimated_absorpt_t_min 0.972
_olex2_refinement_description
;
1. Fixed Uiso
 At 1.2 times of:
  All C(H) groups
 At 1.5 times of:
  All C(H,H,H) groups
2.a Aromatic/amide H refined with riding coordinates:
 C3(H3), C4(H4), C9(H9), C10(H10), C13(H13), C14(H14), C17(H17), C18(H18),
 C19(H19), C20(H20), C21(H21), C22(H22), C23(H23), C25(H25), C26(H26), C27(H27),
  C28(H28), C29(H29)
2.b Idealised Me refined as rotating group:
 C12(H12A,H12B,H12C)
;
_olex2_exptl_crystal_mounting_method 'loop mounting'
_olex2_submission_original_sample_id GV_SG-605
_olex2_submission_special_instructions 'No special instructions were received'

loop_
_space_group_symop_operation_xyz
'x, y, z'
'-x, y+1/2, -z+1/2'
'-x, -y, -z'
'x, -y-1/2, z-1/2'

loop_
_atom_site_label
_atom_site_type_symbol
_atom_site_fract_x
_atom_site_fract_y
_atom_site_fract_z
_atom_site_U_iso_or_equiv
_atom_site_adp_type
_atom_site_occupancy
_atom_site_site_symmetry_order
_atom_site_calc_flag
_atom_site_refinement_flags_posn
_atom_site_refinement_flags_adp
_atom_site_refinement_flags_occupancy
_atom_site_disorder_assembly
_atom_site_disorder_group
O1 O -0.11409(15) 0.49267(9) 0.31033(11) 0.0820(5) Uani 1 1 d . . . . .
N1 N 0.1817(3) 0.68662(12) -0.10782(17) 0.1075(8) Uani 1 1 d . . . . .
C30 C 0.5099(2) 0.60590(10) 0.61448(15) 0.0563(5) Uani 1 1 d . . . . .
C1 C 0.2377(3) 0.68123(12) -0.01586(18) 0.0750(6) Uani 1 1 d . . . . .
C2 C 0.3072(2) 0.67526(10) 0.09937(15) 0.0581(5) Uani 1 1 d . . . . .
C3 C 0.3433(2) 0.73453(10) 0.16315(16) 0.0615(5) Uani 1 1 d . . . . .
H3 H 0.323046 0.778113 0.131165 0.074 Uiso 1 1 calc R U . . .
C4 C 0.4091(2) 0.72859(10) 0.27378(15) 0.0584(5) Uani 1 1 d . . . . .
H4 H 0.435671 0.768414 0.315954 0.070 Uiso 1 1 calc R U . . .
C5 C 0.43650(19) 0.66375(9) 0.32356(14) 0.0525(5) Uani 1 1 d . . . . .
C6 C 0.50379(19) 0.65806(9) 0.44394(14) 0.0533(5) Uani 1 1 d . . . . .
C7 C 0.43927(19) 0.61911(9) 0.50117(14) 0.0515(5) Uani 1 1 d . . . . .
C8 C 0.29301(19) 0.58550(9) 0.45185(13) 0.0497(5) Uani 1 1 d . . . . .
C9 C 0.2742(2) 0.51631(10) 0.47123(15) 0.0572(5) Uani 1 1 d . . . . .
H9 H 0.353225 0.491313 0.516695 0.069 Uiso 1 1 calc R U . . .
C10 C 0.1412(2) 0.48317(10) 0.42499(16) 0.0618(5) Uani 1 1 d . . . . .
H10 H 0.132100 0.436311 0.437982 0.074 Uiso 1 1 calc R U . . .
C11 C 0.0230(2) 0.51993(11) 0.35984(14) 0.0591(5) Uani 1 1 d . . . . .
C12 C -0.1332(3) 0.42046(14) 0.3266(2) 0.0934(8) Uani 1 1 d . . . . .
H12A H -0.069307 0.393801 0.300333 0.140 Uiso 1 1 calc R U . . .
H12B H -0.232666 0.407544 0.287767 0.140 Uiso 1 1 calc R U . . .
H12C H -0.110320 0.411600 0.402521 0.140 Uiso 1 1 calc R U . . .
C13 C 0.1711(2) 0.62178(10) 0.38629(14) 0.0580(5) Uani 1 1 d . . . . .
H13 H 0.179761 0.668568 0.372548 0.070 Uiso 1 1 calc R U . . .
C14 C 0.0384(2) 0.58949(11) 0.34162(15) 0.0636(5) Uani 1 1 d . . . . .
H14 H -0.042071 0.614737 0.298635 0.076 Uiso 1 1 calc R U . . .
C15 C 0.5651(2) 0.59420(10) 0.70953(16) 0.0594(5) Uani 1 1 d . . . . .
C16 C 0.6445(2) 0.58386(10) 0.82255(15) 0.0644(6) Uani 1 1 d . . . . .
C17 C 0.7952(3) 0.58243(14) 0.8582(2) 0.0984(9) Uani 1 1 d . . . . .
H17 H 0.843893 0.588927 0.809379 0.118 Uiso 1 1 calc R U . . .
C18 C 0.8735(4) 0.57127(18) 0.9671(3) 0.1407(14) Uani 1 1 d . . . . .
H18 H 0.975084 0.570382 0.991517 0.169 Uiso 1 1 calc R U . . .
C19 C 0.8022(6) 0.56159(18) 1.0386(3) 0.1407(16) Uani 1 1 d . . . . .
H19 H 0.855315 0.553208 1.111268 0.169 Uiso 1 1 calc R U . . .
C20 C 0.6550(5) 0.56407(16) 1.0045(2) 0.1255(12) Uani 1 1 d . . . . .
H20 H 0.607010 0.558250 1.053886 0.151 Uiso 1 1 calc R U . . .
C21 C 0.5760(3) 0.57523(13) 0.89658(19) 0.0928(8) Uani 1 1 d . . . . .
H21 H 0.474554 0.576937 0.873603 0.111 Uiso 1 1 calc R U . . .
C22 C 0.3377(2) 0.61041(11) 0.14800(16) 0.0676(6) Uani 1 1 d . . . . .
H22 H 0.314855 0.570560 0.105609 0.081 Uiso 1 1 calc R U . . .
C23 C 0.4015(2) 0.60514(10) 0.25828(15) 0.0650(6) Uani 1 1 d . . . . .
H23 H 0.421846 0.561506 0.290060 0.078 Uiso 1 1 calc R U . . .
C24 C 0.6461(2) 0.69384(10) 0.49539(15) 0.0574(5) Uani 1 1 d . . . . .
C25 C 0.7485(2) 0.69449(12) 0.44390(19) 0.0764(6) Uani 1 1 d . . . . .
H25 H 0.725412 0.674505 0.375625 0.092 Uiso 1 1 calc R U . . .
C26 C 0.8843(3) 0.72438(15) 0.4926(2) 0.0970(8) Uani 1 1 d . . . . .
H26 H 0.951840 0.724112 0.457232 0.116 Uiso 1 1 calc R U . . .
C27 C 0.9196(3) 0.75431(15) 0.5926(2) 0.1013(9) Uani 1 1 d . . . . .
H27 H 1.011024 0.774385 0.625159 0.122 Uiso 1 1 calc R U . . .
C28 C 0.8212(3) 0.75476(14) 0.6444(2) 0.0967(8) Uani 1 1 d . . . . .
H28 H 0.845868 0.774489 0.712985 0.116 Uiso 1 1 calc R U . . .
C29 C 0.6840(2) 0.72589(11) 0.59540(18) 0.0768(7) Uani 1 1 d . . . . .
H29 H 0.616157 0.728117 0.630435 0.092 Uiso 1 1 calc R U . . .

loop_
_atom_site_aniso_label
_atom_site_aniso_U_11
_atom_site_aniso_U_22
_atom_site_aniso_U_33
_atom_site_aniso_U_23
_atom_site_aniso_U_13
_atom_site_aniso_U_12
O1 0.0701(10) 0.0948(12) 0.0692(9) 0.0030(8) 0.0092(7) -0.0201(8)
N1 0.150(2) 0.1023(17) 0.0631(13) 0.0064(11) 0.0280(13) -0.0028(14)
C30 0.0565(11) 0.0555(12) 0.0574(13) 0.0028(9) 0.0204(9) 0.0023(9)
C1 0.0943(16) 0.0705(15) 0.0618(15) 0.0035(11) 0.0293(12) -0.0031(12)
C2 0.0666(12) 0.0587(13) 0.0542(11) 0.0047(9) 0.0276(9) -0.0010(9)
C3 0.0707(13) 0.0508(12) 0.0665(13) 0.0093(10) 0.0282(10) -0.0007(9)
C4 0.0701(12) 0.0469(11) 0.0610(12) -0.0008(9) 0.0264(10) -0.0044(9)
C5 0.0596(11) 0.0483(11) 0.0549(11) 0.0029(9) 0.0266(9) -0.0018(8)
C6 0.0588(11) 0.0485(11) 0.0557(11) -0.0001(8) 0.0239(9) 0.0008(8)
C7 0.0565(11) 0.0472(11) 0.0508(11) 0.0019(8) 0.0187(9) 0.0038(8)
C8 0.0578(11) 0.0468(11) 0.0470(10) 0.0032(8) 0.0215(8) 0.0029(8)
C9 0.0590(12) 0.0522(12) 0.0602(11) 0.0100(9) 0.0203(9) 0.0068(9)
C10 0.0689(13) 0.0489(12) 0.0675(12) 0.0027(9) 0.0234(10) -0.0056(10)
C11 0.0576(12) 0.0710(14) 0.0470(10) -0.0030(9) 0.0160(9) -0.0076(10)
C12 0.0949(18) 0.092(2) 0.0947(17) -0.0180(14) 0.0343(14) -0.0388(14)
C13 0.0647(12) 0.0510(12) 0.0574(11) 0.0071(9) 0.0201(9) 0.0046(9)
C14 0.0620(12) 0.0651(14) 0.0562(11) 0.0104(10) 0.0109(9) 0.0076(10)
C15 0.0666(12) 0.0538(12) 0.0566(13) 0.0021(9) 0.0197(10) 0.0008(9)
C16 0.0811(15) 0.0531(13) 0.0511(12) -0.0025(9) 0.0127(11) -0.0014(10)
C17 0.0866(19) 0.110(2) 0.0789(17) 0.0117(14) 0.0042(14) -0.0154(15)
C18 0.120(3) 0.142(3) 0.105(3) 0.016(2) -0.031(2) -0.028(2)
C19 0.209(5) 0.108(3) 0.0600(19) -0.0037(17) -0.010(2) -0.018(3)
C20 0.205(4) 0.110(3) 0.067(2) -0.0006(16) 0.053(2) 0.006(3)
C21 0.123(2) 0.095(2) 0.0661(15) 0.0076(12) 0.0400(15) 0.0139(15)
C22 0.0949(15) 0.0525(13) 0.0595(13) -0.0044(10) 0.0318(11) -0.0021(10)
C23 0.0925(15) 0.0469(12) 0.0579(12) 0.0031(9) 0.0291(11) 0.0036(10)
C24 0.0604(12) 0.0520(11) 0.0635(12) 0.0012(9) 0.0261(10) -0.0006(9)
C25 0.0693(14) 0.0873(17) 0.0800(15) -0.0043(12) 0.0352(12) -0.0080(12)
C26 0.0734(16) 0.112(2) 0.118(2) -0.0099(17) 0.0497(15) -0.0176(14)
C27 0.0724(16) 0.103(2) 0.126(2) -0.0199(17) 0.0316(16) -0.0281(14)
C28 0.0981(19) 0.100(2) 0.0987(18) -0.0334(15) 0.0421(16) -0.0406(15)
C29 0.0795(15) 0.0750(15) 0.0865(16) -0.0198(12) 0.0421(13) -0.0219(12)

loop_
_atom_type_symbol
_atom_type_description
_atom_type_scat_dispersion_real
_atom_type_scat_dispersion_imag
_atom_type_scat_source
C C 0.0033 0.0016 'International Tables Vol C Tables 4.2.6.8 and 6.1.1.4'
H H 0.0000 0.0000 'International Tables Vol C Tables 4.2.6.8 and 6.1.1.4'
N N 0.0061 0.0033 'International Tables Vol C Tables 4.2.6.8 and 6.1.1.4'
O O 0.0106 0.0060 'International Tables Vol C Tables 4.2.6.8 and 6.1.1.4'

loop_
_geom_angle_atom_site_label_1
_geom_angle_atom_site_label_2
_geom_angle_atom_site_label_3
_geom_angle
_geom_angle_site_symmetry_1
_geom_angle_site_symmetry_3
_geom_angle_publ_flag
C11 O1 C12 117.24(17) . . ?
C15 C30 C7 178.0(2) . . ?
N1 C1 C2 179.3(3) . . ?
C3 C2 C1 119.98(18) . . ?
C3 C2 C22 119.62(17) . . ?
C22 C2 C1 120.39(18) . . ?
C2 C3 H3 120.1 . . ?
C4 C3 C2 119.82(18) . . ?
C4 C3 H3 120.1 . . ?
C3 C4 H4 119.5 . . ?
C3 C4 C5 120.95(18) . . ?
C5 C4 H4 119.5 . . ?
C4 C5 C6 120.41(16) . . ?
C23 C5 C4 118.32(17) . . ?
C23 C5 C6 121.27(16) . . ?
C7 C6 C5 120.59(16) . . ?
C7 C6 C24 122.87(16) . . ?
C24 C6 C5 116.48(16) . . ?
C30 C7 C8 114.61(16) . . ?
C6 C7 C30 121.70(16) . . ?
C6 C7 C8 123.67(16) . . ?
C9 C8 C7 120.43(15) . . ?
C9 C8 C13 117.37(17) . . ?
C13 C8 C7 122.19(16) . . ?
C8 C9 H9 119.0 . . ?
C8 C9 C10 121.96(17) . . ?
C10 C9 H9 119.0 . . ?
C9 C10 H10 120.2 . . ?
C11 C10 C9 119.53(18) . . ?
C11 C10 H10 120.2 . . ?
O1 C11 C14 115.88(17) . . ?
C10 C11 O1 124.62(19) . . ?
C10 C11 C14 119.50(17) . . ?
O1 C12 H12A 109.5 . . ?
O1 C12 H12B 109.5 . . ?
O1 C12 H12C 109.5 . . ?
H12A C12 H12B 109.5 . . ?
H12A C12 H12C 109.5 . . ?
H12B C12 H12C 109.5 . . ?
C8 C13 H13 119.5 . . ?
C14 C13 C8 120.93(18) . . ?
C14 C13 H13 119.5 . . ?
C11 C14 H14 119.7 . . ?
C13 C14 C11 120.67(17) . . ?
C13 C14 H14 119.7 . . ?
C30 C15 C16 173.9(2) . . ?
C17 C16 C15 119.0(2) . . ?
C21 C16 C15 122.2(2) . . ?
C21 C16 C17 118.9(2) . . ?
C16 C17 H17 120.2 . . ?
C16 C17 C18 119.6(3) . . ?
C18 C17 H17 120.2 . . ?
C17 C18 H18 119.9 . . ?
C19 C18 C17 120.2(4) . . ?
C19 C18 H18 119.9 . . ?
C18 C19 H19 119.8 . . ?
C20 C19 C18 120.5(3) . . ?
C20 C19 H19 119.8 . . ?
C19 C20 H20 120.1 . . ?
C19 C20 C21 119.9(3) . . ?
C21 C20 H20 120.1 . . ?
C16 C21 C20 121.0(3) . . ?
C16 C21 H21 119.5 . . ?
C20 C21 H21 119.5 . . ?
C2 C22 H22 120.0 . . ?
C23 C22 C2 120.02(18) . . ?
C23 C22 H22 120.0 . . ?
C5 C23 H23 119.4 . . ?
C22 C23 C5 121.21(18) . . ?
C22 C23 H23 119.4 . . ?
C25 C24 C6 119.96(18) . . ?
C29 C24 C6 122.65(18) . . ?
C29 C24 C25 117.37(19) . . ?
C24 C25 H25 119.5 . . ?
C26 C25 C24 121.0(2) . . ?
C26 C25 H25 119.5 . . ?
C25 C26 H26 119.9 . . ?
C27 C26 C25 120.2(2) . . ?
C27 C26 H26 119.9 . . ?
C26 C27 H27 120.0 . . ?
C28 C27 C26 120.0(2) . . ?
C28 C27 H27 120.0 . . ?
C27 C28 H28 119.9 . . ?
C27 C28 C29 120.1(2) . . ?
C29 C28 H28 119.9 . . ?
C24 C29 C28 121.2(2) . . ?
C24 C29 H29 119.4 . . ?
C28 C29 H29 119.4 . . ?

loop_
_geom_bond_atom_site_label_1
_geom_bond_atom_site_label_2
_geom_bond_distance
_geom_bond_site_symmetry_2
_geom_bond_publ_flag
O1 C11 1.374(2) . ?
O1 C12 1.431(3) . ?
N1 C1 1.146(2) . ?
C30 C7 1.431(2) . ?
C30 C15 1.198(2) . ?
C1 C2 1.434(3) . ?
C2 C3 1.389(3) . ?
C2 C22 1.389(3) . ?
C3 H3 0.9300 . ?
C3 C4 1.376(3) . ?
C4 H4 0.9300 . ?
C4 C5 1.394(2) . ?
C5 C6 1.492(2) . ?
C5 C23 1.389(3) . ?
C6 C7 1.363(3) . ?
C6 C24 1.487(3) . ?
C7 C8 1.495(2) . ?
C8 C9 1.383(3) . ?
C8 C13 1.391(2) . ?
C9 H9 0.9300 . ?
C9 C10 1.384(3) . ?
C10 H10 0.9300 . ?
C10 C11 1.372(3) . ?
C11 C14 1.380(3) . ?
C12 H12A 0.9600 . ?
C12 H12B 0.9600 . ?
C12 H12C 0.9600 . ?
C13 H13 0.9300 . ?
C13 C14 1.373(3) . ?
C14 H14 0.9300 . ?
C15 C16 1.432(3) . ?
C16 C17 1.380(3) . ?
C16 C21 1.370(3) . ?
C17 H17 0.9300 . ?
C17 C18 1.387(4) . ?
C18 H18 0.9300 . ?
C18 C19 1.363(5) . ?
C19 H19 0.9300 . ?
C19 C20 1.349(5) . ?
C20 H20 0.9300 . ?
C20 C21 1.377(4) . ?
C21 H21 0.9300 . ?
C22 H22 0.9300 . ?
C22 C23 1.369(3) . ?
C23 H23 0.9300 . ?
C24 C25 1.389(3) . ?
C24 C29 1.382(3) . ?
C25 H25 0.9300 . ?
C25 C26 1.382(3) . ?
C26 H26 0.9300 . ?
C26 C27 1.366(4) . ?
C27 H27 0.9300 . ?
C27 C28 1.357(3) . ?
C28 H28 0.9300 . ?
C28 C29 1.385(3) . ?
C29 H29 0.9300 . ?

loop_
_geom_torsion_atom_site_label_1
_geom_torsion_atom_site_label_2
_geom_torsion_atom_site_label_3
_geom_torsion_atom_site_label_4
_geom_torsion
_geom_torsion_site_symmetry_1
_geom_torsion_site_symmetry_2
_geom_torsion_site_symmetry_3
_geom_torsion_site_symmetry_4
_geom_torsion_publ_flag
O1 C11 C14 C13 -179.30(18) . . . . ?
C30 C7 C8 C9 -47.7(2) . . . . ?
C30 C7 C8 C13 131.71(19) . . . . ?
C1 C2 C3 C4 179.58(18) . . . . ?
C1 C2 C22 C23 -178.7(2) . . . . ?
C2 C3 C4 C5 -1.9(3) . . . . ?
C2 C22 C23 C5 0.2(3) . . . . ?
C3 C2 C22 C23 0.8(3) . . . . ?
C3 C4 C5 C6 -178.12(17) . . . . ?
C3 C4 C5 C23 2.8(3) . . . . ?
C4 C5 C6 C7 127.0(2) . . . . ?
C4 C5 C6 C24 -56.0(2) . . . . ?
C4 C5 C23 C22 -1.9(3) . . . . ?
C5 C6 C7 C30 172.30(16) . . . . ?
C5 C6 C7 C8 -6.1(3) . . . . ?
C5 C6 C24 C25 -37.6(3) . . . . ?
C5 C6 C24 C29 144.0(2) . . . . ?
C6 C5 C23 C22 178.97(18) . . . . ?
C6 C7 C8 C9 130.9(2) . . . . ?
C6 C7 C8 C13 -49.7(3) . . . . ?
C6 C24 C25 C26 -176.7(2) . . . . ?
C6 C24 C29 C28 175.6(2) . . . . ?
C7 C6 C24 C25 139.4(2) . . . . ?
C7 C6 C24 C29 -39.1(3) . . . . ?
C7 C8 C9 C10 -178.53(18) . . . . ?
C7 C8 C13 C14 179.65(17) . . . . ?
C8 C9 C10 C11 -1.5(3) . . . . ?
C8 C13 C14 C11 -0.7(3) . . . . ?
C9 C8 C13 C14 -1.0(3) . . . . ?
C9 C10 C11 O1 -179.57(18) . . . . ?
C9 C10 C11 C14 -0.2(3) . . . . ?
C10 C11 C14 C13 1.3(3) . . . . ?
C12 O1 C11 C10 -1.3(3) . . . . ?
C12 O1 C11 C14 179.27(19) . . . . ?
C13 C8 C9 C10 2.1(3) . . . . ?
C15 C16 C17 C18 -178.9(2) . . . . ?
C15 C16 C21 C20 178.8(2) . . . . ?
C16 C17 C18 C19 0.2(5) . . . . ?
C17 C16 C21 C20 -1.1(4) . . . . ?
C17 C18 C19 C20 -1.3(6) . . . . ?
C18 C19 C20 C21 1.2(6) . . . . ?
C19 C20 C21 C16 0.1(5) . . . . ?
C21 C16 C17 C18 1.0(4) . . . . ?
C22 C2 C3 C4 0.1(3) . . . . ?
C23 C5 C6 C7 -53.9(3) . . . . ?
C23 C5 C6 C24 123.1(2) . . . . ?
C24 C6 C7 C30 -4.6(3) . . . . ?
C24 C6 C7 C8 177.00(16) . . . . ?
C24 C25 C26 C27 -0.4(4) . . . . ?
C25 C24 C29 C28 -2.8(3) . . . . ?
C25 C26 C27 C28 0.0(5) . . . . ?
C26 C27 C28 C29 -1.0(5) . . . . ?
C27 C28 C29 C24 2.5(4) . . . . ?
C29 C24 C25 C26 1.8(3) . . . . ?
